data_4072472
loop_
_publ_author_name
'Oshiki, Toshiyuki'
'Yamada, Atsushi'
'Kawai, Kimio'
'Arimitsu, Hirotaka'
'Takai, Kazuhiko'

_publ_section_title
;
 Alkyne Exchange Reactions of Silylalkyne Complexes of Tantalum:&#x00A0;
 Mechanistic Investigation and Its Application in the Preparation of New
 Tantalum Complexes Having Functional Alkynes (PhC&#x22EE;CR (R = COOMe,
 CONMe2))
;
_journal_issue 1
_journal_name_full Organometallics
_journal_page_first 173
_journal_paper_doi 10.1021/om060659z
_journal_volume 26
_journal_year 2007
_chemical_formula_moiety 'C12 H28 Cl3 O2 Si2 Ta '
_chemical_formula_sum 'C12 H28 Cl3 O2 Si2 Ta'
_chemical_formula_weight 547.83
_space_group_IT_number 14
_symmetry_cell_setting monoclinic
_symmetry_Int_Tables_number 14
_symmetry_space_group_name_Hall '-P 2ybc'
_symmetry_space_group_name_H-M 'P 1 21/c 1'
_cell_angle_alpha 90
_cell_angle_beta 96.084(5)
_cell_angle_gamma 90
_cell_formula_units_Z 4
_cell_length_a 15.981(4)
_cell_length_b 7.099(1)
_cell_length_c 18.389(5)
_cell_measurement_reflns_used 13002
_cell_measurement_temperature 150.2
_cell_measurement_theta_max 27.4
_cell_measurement_theta_min 2.7
_cell_volume 2074.5(8)
_computing_cell_refinement PROCESS-AUTO
_computing_data_collection PROCESS-AUTO
_computing_data_reduction 'teXsan Ver. 1.11'
_computing_publication_material 'teXsan Ver. 1.11'
_computing_structure_refinement 'teXsan Ver. 1.10'
_computing_structure_solution SIR97
_diffrn_detector_area_resol_mean 10.00
_diffrn_measured_fraction_theta_full 0.9571
_diffrn_measured_fraction_theta_max 0.9571
_diffrn_measurement_device_type 'Rigaku RAXIS-IV Imaging Plate'
_diffrn_measurement_method w
_diffrn_radiation_type 'Mo Ka'
_diffrn_radiation_wavelength 0.7107
_diffrn_reflns_av_R_equivalents 0.055
_diffrn_reflns_limit_h_max 20
_diffrn_reflns_limit_h_min 0
_diffrn_reflns_limit_k_max 8
_diffrn_reflns_limit_k_min 0
_diffrn_reflns_limit_l_max 23
_diffrn_reflns_limit_l_min -23
_diffrn_reflns_number 14802
_diffrn_reflns_theta_full 27.48
_diffrn_reflns_theta_max 27.48
_exptl_absorpt_coefficient_mu 5.790
_exptl_absorpt_correction_T_max 0.578
_exptl_absorpt_correction_T_min 0.368
_exptl_absorpt_correction_type integration
_exptl_absorpt_process_details '(Higashi, 1999)'
_exptl_crystal_colour brown
_exptl_crystal_density_diffrn 1.754
_exptl_crystal_density_method 'not measured'
_exptl_crystal_description platelet
_exptl_crystal_size_max 0.420
_exptl_crystal_size_mid 0.170
_exptl_crystal_size_min 0.170
_refine_diff_density_max 4.62
_refine_diff_density_min -4.01
_refine_ls_extinction_coef 0.0007(5)
_refine_ls_extinction_method 'Zachariasen(1967) type 2 Gaussian isotropic'
_refine_ls_goodness_of_fit_ref 1.547
_refine_ls_hydrogen_treatment noref
_refine_ls_number_parameters 182
_refine_ls_number_reflns 4548
_refine_ls_R_factor_gt 0.0450
_refine_ls_shift/su_max 0.0005
_refine_ls_structure_factor_coef Fsqd
_refine_ls_weighting_details 'w = 1/[s^2^(Fo^2^) + (0.05000(Max(Fo^2^,0) + 2Fc^2^)/3)^2^]'
_refine_ls_weighting_scheme calc
_refine_ls_wR_factor_ref 0.1198
_reflns_number_gt 4072
_reflns_number_total 4548
_reflns_threshold_expression F^2^>2.0s(F^2^)
_cod_data_source_file om060659zsi20060721_085422.cif
_cod_data_source_block kawai
_cod_original_cell_volume 2074.5(9)
_cod_original_formula_sum 'C12 H28 Cl3 O2 Si2 Ta '
_cod_database_code 4072472

loop_
_symmetry_equiv_pos_as_xyz
x,y,z
-x,1/2+y,1/2-z
-x,-y,-z
x,1/2-y,1/2+z

loop_
_atom_site_label
_atom_site_type_symbol
_atom_site_fract_x
_atom_site_fract_y
_atom_site_fract_z
_atom_site_U_iso_or_equiv
_atom_site_adp_type
_atom_site_occupancy
_atom_site_calc_flag
Ta(1) Ta 0.69451(1) 0.04673(3) 0.39272(1) 0.01910(8) Uani 1.00 d
Cl(1) Cl 0.7007(1) 0.3051(2) 0.47533(8) 0.0330(4) Uani 1.00 d
Cl(3) Cl 0.56844(10) 0.1918(2) 0.33031(9) 0.0277(4) Uani 1.00 d
Cl(4) Cl 0.7809(1) -0.1704(2) 0.46576(9) 0.0310(4) Uani 1.00 d
Si(1) Si 0.9121(1) 0.2472(3) 0.38769(10) 0.0271(4) Uani 1.00 d
Si(3) Si 0.7541(1) 0.0874(2) 0.19891(9) 0.0226(4) Uani 1.00 d
O(1) O 0.6428(3) -0.2064(6) 0.3375(3) 0.030(1) Uani 1.00 d
O(2) O 0.5963(3) -0.0833(7) 0.4655(3) 0.031(1) Uani 1.00 d
C(1) C 0.7918(6) 0.322(1) 0.1690(4) 0.044(2) Uani 1.00 d
C(3) C 0.9200(5) 0.491(1) 0.3536(4) 0.036(2) Uani 1.00 d
C(4) C 0.5685(5) -0.268(1) 0.4414(5) 0.040(2) Uani 1.00 d
C(5) C 0.8044(4) 0.1530(9) 0.3587(3) 0.023(1) Uani 1.00 d
C(6) C 0.5626(4) -0.272(1) 0.3608(5) 0.038(2) Uani 1.00 d
C(9) C 0.9878(5) 0.085(1) 0.3462(5) 0.043(2) Uani 1.00 d
C(10) C 0.9331(6) 0.250(1) 0.4893(4) 0.050(2) Uani 1.00 d
C(12) C 0.8263(5) -0.099(1) 0.1711(5) 0.042(2) Uani 1.00 d
C(13) C 0.6448(5) 0.042(1) 0.1581(4) 0.042(2) Uani 1.00 d
C(14) C 0.7558(4) 0.0937(9) 0.3003(3) 0.020(1) Uani 1.00 d
C(15) C 0.6069(6) -0.069(1) 0.5449(5) 0.044(2) Uani 1.00 d
C(16) C 0.6912(5) -0.3553(10) 0.3079(4) 0.037(2) Uani 1.00 d
H(1) H 0.8472 0.3438 0.1915 0.0531 Uiso 1.00 calc
H(2) H 0.7919 0.3225 0.1173 0.0531 Uiso 1.00 calc
H(3) H 0.7554 0.4179 0.1830 0.0531 Uiso 1.00 calc
H(4) H 0.9750 0.5385 0.3676 0.0429 Uiso 1.00 calc
H(5) H 0.9093 0.4920 0.3018 0.0429 Uiso 1.00 calc
H(6) H 0.8799 0.5685 0.3739 0.0429 Uiso 1.00 calc
H(7) H 0.9817 -0.0392 0.3639 0.0519 Uiso 1.00 calc
H(8) H 0.9760 0.0861 0.2944 0.0519 Uiso 1.00 calc
H(9) H 1.0438 0.1272 0.3593 0.0519 Uiso 1.00 calc
H(10) H 0.9292 0.1253 0.5075 0.0600 Uiso 1.00 calc
H(11) H 0.9880 0.2977 0.5030 0.0600 Uiso 1.00 calc
H(12) H 0.8929 0.3277 0.5091 0.0600 Uiso 1.00 calc
H(13) H 0.8075 -0.2184 0.1857 0.0500 Uiso 1.00 calc
H(14) H 0.8268 -0.0965 0.1195 0.0500 Uiso 1.00 calc
H(15) H 0.8816 -0.0761 0.1939 0.0500 Uiso 1.00 calc
H(16) H 0.6090 0.1391 0.1721 0.0499 Uiso 1.00 calc
H(17) H 0.6432 0.0389 0.1063 0.0499 Uiso 1.00 calc
H(18) H 0.6263 -0.0759 0.1751 0.0499 Uiso 1.00 calc
H(19) H 0.6478 -0.1581 0.5643 0.0533 Uiso 1.00 calc
H(20) H 0.6249 0.0541 0.5589 0.0533 Uiso 1.00 calc
H(21) H 0.5548 -0.0952 0.5634 0.0533 Uiso 1.00 calc
H(22) H 0.7030 -0.4507 0.3437 0.0447 Uiso 1.00 calc
H(23) H 0.6598 -0.4077 0.2659 0.0447 Uiso 1.00 calc
H(24) H 0.7425 -0.3051 0.2945 0.0447 Uiso 1.00 calc
H(25) H 0.6077 -0.3598 0.4611 0.0477 Uiso 1.00 calc
H(26) H 0.5149 -0.2933 0.4571 0.0477 Uiso 1.00 calc
H(27) H 0.5184 -0.1914 0.3411 0.0458 Uiso 1.00 calc
H(28) H 0.5516 -0.3968 0.3439 0.0458 Uiso 1.00 calc

loop_
_atom_site_aniso_label
_atom_site_aniso_U_11
_atom_site_aniso_U_22
_atom_site_aniso_U_33
_atom_site_aniso_U_12
_atom_site_aniso_U_13
_atom_site_aniso_U_23
Ta(1) 0.0255(2) 0.0175(2) 0.0156(2) 0.00081(8) 0.00809(10) 0.00151(7)
Cl(1) 0.057(1) 0.0240(7) 0.0190(7) 0.0055(6) 0.0103(6) -0.0036(5)
Cl(3) 0.0289(7) 0.0269(7) 0.0284(7) 0.0058(6) 0.0086(6) 0.0065(5)
Cl(4) 0.0342(8) 0.0278(7) 0.0315(8) 0.0048(6) 0.0062(6) 0.0096(6)
Si(1) 0.0282(8) 0.0324(9) 0.0203(8) -0.0059(7) 0.0012(6) -0.0004(6)
Si(3) 0.0278(8) 0.0270(8) 0.0138(7) -0.0023(7) 0.0064(6) -0.0023(6)
O(1) 0.027(2) 0.025(2) 0.039(3) -0.002(2) 0.009(2) -0.001(2)
O(2) 0.036(3) 0.029(2) 0.030(2) 0.003(2) 0.016(2) 0.012(2)
C(1) 0.074(6) 0.042(4) 0.018(3) -0.022(4) 0.008(3) -0.001(3)
C(3) 0.036(4) 0.036(3) 0.035(4) -0.009(3) 0.005(3) -0.011(3)
C(4) 0.036(4) 0.030(3) 0.056(5) 0.000(3) 0.019(3) 0.017(3)
C(5) 0.027(3) 0.028(3) 0.015(3) 0.000(2) 0.006(2) 0.003(2)
C(6) 0.028(3) 0.027(3) 0.061(5) -0.009(3) 0.013(3) 0.000(3)
C(9) 0.033(4) 0.042(4) 0.055(5) -0.002(3) 0.003(3) -0.005(4)
C(10) 0.052(5) 0.069(5) 0.028(4) -0.022(4) -0.004(3) 0.001(4)
C(12) 0.040(4) 0.048(4) 0.039(4) 0.006(3) 0.012(3) -0.004(3)
C(13) 0.028(3) 0.071(6) 0.026(4) -0.007(3) 0.001(3) -0.004(3)
C(14) 0.024(3) 0.027(3) 0.012(2) -0.003(2) 0.012(2) 0.001(2)
C(15) 0.051(5) 0.051(4) 0.035(4) 0.016(4) 0.021(3) 0.015(3)
C(16) 0.049(4) 0.026(3) 0.039(4) -0.001(3) 0.017(3) -0.008(3)

loop_
_atom_type_symbol
_atom_type_description
_atom_type_scat_dispersion_real
_atom_type_scat_dispersion_imag
_atom_type_scat_source
C C 0.003 0.002
;International Tables for Crystallography
(1992, Vol. C, Tables 4.2.6.8 and 6.1.1.1)
;
H H 0.000 0.000
;International Tables for Crystallography
(1992, Vol. C, Table 6.1.1.2)
;
O O 0.011 0.006
;International Tables for Crystallography
(1992, Vol. C, Tables 4.2.6.8 and 6.1.1.1)
;
Cl Cl 0.148 0.159
;International Tables for Crystallography
(1992, Vol. C, Tables 4.2.6.8 and 6.1.1.1)
;
Si Si 0.082 0.070
;International Tables for Crystallography
(1992, Vol. C, Tables 4.2.6.8 and 6.1.1.1)
;
Ta Ta -0.705 6.523
;International Tables for Crystallography
(1992, Vol. C, Tables 4.2.6.8 and 6.1.1.1)
;

loop_
_geom_angle_atom_site_label_1
_geom_angle_atom_site_label_2
_geom_angle_atom_site_label_3
_geom_angle
_geom_angle_publ_flag
Cl(1) Ta(1) Cl(3) 87.21(6) yes
Cl(1) Ta(1) Cl(4) 98.99(6) yes
Cl(1) Ta(1) O(1) 157.0(1) yes
Cl(1) Ta(1) O(2) 85.7(1) yes
Cl(1) Ta(1) C(5) 86.1(2) yes
Cl(1) Ta(1) C(14) 114.1(2) yes
Cl(3) Ta(1) Cl(4) 159.66(5) yes
Cl(3) Ta(1) O(1) 82.8(1) yes
Cl(3) Ta(1) O(2) 82.3(1) yes
Cl(3) Ta(1) C(5) 112.9(2) yes
Cl(3) Ta(1) C(14) 89.1(2) yes
Cl(4) Ta(1) O(1) 84.2(1) yes
Cl(4) Ta(1) O(2) 78.9(1) yes
Cl(4) Ta(1) C(5) 87.0(2) yes
Cl(4) Ta(1) C(14) 105.7(2) yes
O(1) Ta(1) O(2) 72.5(2) yes
O(1) Ta(1) C(5) 116.8(2) yes
O(1) Ta(1) C(14) 86.5(2) yes
O(2) Ta(1) C(5) 162.3(2) yes
O(2) Ta(1) C(14) 158.1(2) yes
C(5) Ta(1) C(14) 37.3(2) yes
C(3) Si(1) C(5) 109.4(3) yes
C(3) Si(1) C(9) 111.3(4) yes
C(3) Si(1) C(10) 108.6(4) yes
C(5) Si(1) C(9) 106.1(3) yes
C(5) Si(1) C(10) 110.6(3) yes
C(9) Si(1) C(10) 110.9(4) yes
C(1) Si(3) C(12) 108.8(4) yes
C(1) Si(3) C(13) 110.8(4) yes
C(1) Si(3) C(14) 107.6(3) yes
C(12) Si(3) C(13) 110.5(4) yes
C(12) Si(3) C(14) 110.4(3) yes
C(13) Si(3) C(14) 108.8(3) yes
Ta(1) O(1) C(6) 115.0(4) yes
Ta(1) O(1) C(16) 125.7(4) yes
C(6) O(1) C(16) 113.3(5) yes
Ta(1) O(2) C(4) 112.6(4) yes
Ta(1) O(2) C(15) 122.0(5) yes
C(4) O(2) C(15) 111.7(6) yes
O(2) C(4) C(6) 108.2(5) yes
Ta(1) C(5) Si(1) 146.0(3) yes
Ta(1) C(5) C(14) 71.7(3) yes
Si(1) C(5) C(14) 141.9(5) yes
O(1) C(6) C(4) 108.8(6) yes
Ta(1) C(14) Si(3) 149.1(3) yes
Ta(1) C(14) C(5) 71.0(3) yes
Si(3) C(14) C(5) 139.8(5) yes

loop_
_geom_bond_atom_site_label_1
_geom_bond_atom_site_label_2
_geom_bond_distance
_geom_bond_publ_flag
Ta(1) Cl(1) 2.377(2) yes
Ta(1) Cl(3) 2.439(2) yes
Ta(1) Cl(4) 2.386(2) yes
Ta(1) O(1) 2.183(4) yes
Ta(1) O(2) 2.357(4) yes
Ta(1) C(5) 2.068(6) yes
Ta(1) C(14) 2.077(5) yes
Si(1) C(3) 1.852(9) yes
Si(1) C(5) 1.871(6) yes
Si(1) C(9) 1.888(9) yes
Si(1) C(10) 1.863(8) yes
Si(3) C(1) 1.872(8) yes
Si(3) C(12) 1.861(8) yes
Si(3) C(13) 1.854(7) yes
Si(3) C(14) 1.861(6) yes
O(1) C(6) 1.469(8) yes
O(1) C(16) 1.450(8) yes
O(2) C(4) 1.438(10) yes
O(2) C(15) 1.455(10) yes
C(4) C(6) 1.48(1) yes
C(5) C(14) 1.326(8) yes

loop_
_geom_torsion_atom_site_label_1
_geom_torsion_atom_site_label_2
_geom_torsion_atom_site_label_3
_geom_torsion_atom_site_label_4
_geom_torsion
_geom_torsion_publ_flag
Ta(1) O(1) C(6) C(4) -45.6(7) yes
Ta(1) O(2) C(4) C(6) -36.2(6) yes
Ta(1) C(5) Si(1) C(3) -119.5(6) yes
Ta(1) C(5) Si(1) C(9) 120.4(7) yes
Ta(1) C(5) Si(1) C(10) 0.1(8) yes
Ta(1) C(5) C(14) Si(3) 176.2(7) yes
Ta(1) C(14) Si(3) C(1) 130.6(7) yes
Ta(1) C(14) Si(3) C(12) -110.9(7) yes
Ta(1) C(14) Si(3) C(13) 10.5(8) yes
Ta(1) C(14) C(5) Si(1) 173.4(8) yes
Cl(1) Ta(1) O(1) C(6) 0.0(7) yes
Cl(1) Ta(1) O(1) C(16) -151.0(4) yes
Cl(1) Ta(1) O(2) C(4) -177.3(4) yes
Cl(1) Ta(1) O(2) C(15) -40.2(5) yes
Cl(1) Ta(1) C(5) Si(1) 47.5(6) yes
Cl(1) Ta(1) C(5) C(14) -139.7(4) yes
Cl(1) Ta(1) C(14) Si(3) -130.3(6) yes
Cl(1) Ta(1) C(14) C(5) 44.9(4) yes
Cl(3) Ta(1) O(1) C(6) -65.1(4) yes
Cl(3) Ta(1) O(1) C(16) 144.0(5) yes
Cl(3) Ta(1) O(2) C(4) 94.9(4) yes
Cl(3) Ta(1) O(2) C(15) -127.9(5) yes
Cl(3) Ta(1) C(5) Si(1) 132.8(6) yes
Cl(3) Ta(1) C(5) C(14) -54.4(4) yes
Cl(3) Ta(1) C(14) Si(3) -43.8(7) yes
Cl(3) Ta(1) C(14) C(5) 131.5(4) yes
Cl(4) Ta(1) O(1) C(6) 99.3(5) yes
Cl(4) Ta(1) O(1) C(16) -51.7(5) yes
Cl(4) Ta(1) O(2) C(4) -77.3(4) yes
Cl(4) Ta(1) O(2) C(15) 59.9(5) yes
Cl(4) Ta(1) C(5) Si(1) -51.7(6) yes
Cl(4) Ta(1) C(5) C(14) 121.0(4) yes
Cl(4) Ta(1) C(14) Si(3) 122.0(6) yes
Cl(4) Ta(1) C(14) C(5) -62.7(4) yes
Si(1) C(5) Ta(1) O(1) -133.6(6) yes
Si(1) C(5) Ta(1) O(2) -14(1) yes
Si(1) C(5) Ta(1) C(14) -172.7(9) yes
Si(1) C(5) C(14) Si(3) -10(1) yes
Si(3) C(14) Ta(1) O(1) 39.1(7) yes
Si(3) C(14) Ta(1) O(2) 22(1) yes
Si(3) C(14) Ta(1) C(5) -175.3(9) yes
O(1) Ta(1) O(2) C(4) 10.0(4) yes
O(1) Ta(1) O(2) C(15) 147.2(5) yes
O(1) Ta(1) C(5) C(14) 39.1(4) yes
O(1) Ta(1) C(14) C(5) -145.6(4) yes
O(1) C(6) C(4) O(2) 52.4(7) yes
O(2) Ta(1) O(1) C(6) 19.1(4) yes
O(2) Ta(1) O(1) C(16) -131.9(5) yes
O(2) Ta(1) C(5) C(14) 157.8(6) yes
O(2) Ta(1) C(14) C(5) -162.0(5) yes
C(1) Si(3) C(14) C(5) -42.5(8) yes
C(3) Si(1) C(5) C(14) 71.7(9) yes
C(4) O(2) Ta(1) C(5) -114.8(8) yes
C(4) O(2) Ta(1) C(14) 27.2(8) yes
C(4) C(6) O(1) C(16) 109.0(6) yes
C(5) Ta(1) O(1) C(6) -177.1(5) yes
C(5) Ta(1) O(1) C(16) 31.9(6) yes
C(5) Ta(1) O(2) C(15) 22.4(9) yes
C(5) C(14) Si(3) C(12) 76.1(8) yes
C(5) C(14) Si(3) C(13) -162.5(8) yes
C(6) O(1) Ta(1) C(14) -154.6(5) yes
C(6) C(4) O(2) C(15) -177.8(6) yes
C(9) Si(1) C(5) C(14) -48.4(9) yes
C(10) Si(1) C(5) C(14) -168.8(8) yes
C(14) Ta(1) O(1) C(16) 54.4(5) yes
C(14) Ta(1) O(2) C(15) 164.3(6) yes
C(14) Ta(1) O(2) C(15) 164.3(6) yes
